data_7250797
loop_
_publ_author_name
'Lu, Meiqun'
'Chen, Kailun'
'Cai, Hu'

_publ_section_title
;
 Electrochemical intermolecular trifluoromethylimination of alkenes
;
_journal_issue 36
_journal_name_full 'Green Chemistry'
_journal_page_first 10994
_journal_page_last 10999
_journal_paper_doi 10.1039/D5GC02920A
_journal_volume 27
_journal_year 2025
_chemical_formula_moiety 'C23 H20 F3 N O'
_chemical_formula_sum 'C23 H20 F3 N O'
_chemical_formula_weight 383.40
_space_group_crystal_system triclinic
_space_group_IT_number 2
_space_group_name_Hall '-P 1'
_space_group_name_H-M_alt 'P -1'
_atom_sites_solution_hydrogens geom
_atom_sites_solution_primary dual
_audit_creation_date 2024-03-21
_audit_creation_method
;
Olex2 1.2
(compiled 2018.05.29 svn.r3508 for OlexSys, GUI svn.r5506)
;
_audit_update_record
;
2025-06-05 deposited with the CCDC.	2025-08-22 downloaded from the CCDC.
;
_cell_angle_alpha 73.798(4)
_cell_angle_beta 73.558(4)
_cell_angle_gamma 62.944(4)
_cell_formula_units_Z 2
_cell_length_a 9.711(2)
_cell_length_b 10.465(3)
_cell_length_c 11.661(3)
_cell_measurement_reflns_used 2255
_cell_measurement_temperature 296(2)
_cell_measurement_theta_max 27.44
_cell_measurement_theta_min 2.63
_cell_volume 996.4(4)
_computing_cell_refinement 'SAINT v8.34A (Bruker, 2013)'
_computing_data_reduction 'SAINT v8.34A (Bruker, 2013)'
_computing_molecular_graphics 'Olex2 (Dolomanov et al., 2009)'
_computing_publication_material 'Olex2 (Dolomanov et al., 2009)'
_computing_structure_refinement 'ShelXL (Sheldrick, 2015)'
_computing_structure_solution 'ShelXT (Sheldrick, 2015)'
_diffrn_ambient_temperature 296.15
_diffrn_measured_fraction_theta_full 0.990
_diffrn_measured_fraction_theta_max 0.943
_diffrn_measurement_device_type 'CCD area detector'
_diffrn_measurement_method 'phi and omega scans'
_diffrn_radiation_monochromator graphite
_diffrn_radiation_type MoK\a
_diffrn_radiation_wavelength 0.71073
_diffrn_reflns_av_R_equivalents 0.0140
_diffrn_reflns_av_unetI/netI 0.0292
_diffrn_reflns_Laue_measured_fraction_full 0.990
_diffrn_reflns_Laue_measured_fraction_max 0.943
_diffrn_reflns_limit_h_max 5
_diffrn_reflns_limit_h_min -12
_diffrn_reflns_limit_k_max 12
_diffrn_reflns_limit_k_min -13
_diffrn_reflns_limit_l_max 14
_diffrn_reflns_limit_l_min -14
_diffrn_reflns_number 6075
_diffrn_reflns_point_group_measured_fraction_full 0.990
_diffrn_reflns_point_group_measured_fraction_max 0.943
_diffrn_reflns_theta_full 25.242
_diffrn_reflns_theta_max 27.558
_diffrn_reflns_theta_min 3.130
_exptl_absorpt_coefficient_mu 0.097
_exptl_absorpt_correction_T_max 0.995
_exptl_absorpt_correction_T_min 0.988
_exptl_absorpt_correction_type none
_exptl_absorpt_process_details
;
SADABS-2014/5 (Bruker,2014/5) was used for absorption correction.
wR2(int) was 0.0908 before and 0.0259 after correction.
The Ratio of minimum to maximum transmission is 0.9181.
The \l/2 correction factor is 0.00150.
;
_exptl_crystal_density_diffrn 1.278
_exptl_crystal_description block
_exptl_crystal_F_000 400
_exptl_crystal_size_max 0.2
_exptl_crystal_size_mid 0.1
_exptl_crystal_size_min 0.05
_refine_diff_density_max 0.256
_refine_diff_density_min -0.241
_refine_diff_density_rms 0.029
_refine_ls_extinction_coef 0.045(3)
_refine_ls_extinction_expression Fc^*^=kFc[1+0.001xFc^2^\l^3^/sin(2\q)]^-1/4^
_refine_ls_extinction_method 'SHELXL-2018/3 (Sheldrick 2018)'
_refine_ls_goodness_of_fit_ref 1.034
_refine_ls_hydrogen_treatment constr
_refine_ls_matrix_type full
_refine_ls_number_parameters 255
_refine_ls_number_reflns 4620
_refine_ls_number_restraints 0
_refine_ls_restrained_S_all 1.034
_refine_ls_R_factor_all 0.0736
_refine_ls_R_factor_gt 0.0452
_refine_ls_shift/su_max 0.000
_refine_ls_shift/su_mean 0.000
_refine_ls_structure_factor_coef Fsqd
_refine_ls_weighting_details 'w=1/[\s^2^(Fo^2^)+(0.0428P)^2^+0.2292P] where P=(Fo^2^+2Fc^2^)/3'
_refine_ls_weighting_scheme calc
_refine_ls_wR_factor_gt 0.1069
_refine_ls_wR_factor_ref 0.1220
_reflns_Friedel_coverage 0.000
_reflns_number_gt 2873
_reflns_number_total 4358
_reflns_threshold_expression 'I > 2\s(I)'
_cod_data_source_file d5gc02920a2.cif
_cod_data_source_block 1
_cod_depositor_comments 'Adding full bibliography for 7250797.cif.'
_cod_database_code 7250797
_shelx_shelxl_version_number 2018/3
_shelx_space_group_comment
;
The symmetry employed for this shelxl refinement is uniquely defined
by the following loop, which should always be used as a source of
symmetry information in preference to the above space-group names.
They are only intended as comments.
;
_olex2_refinement_description
;
1. Fixed Uiso
 At 1.2 times of:
  All C(H) groups, All C(H,H) groups
 At 1.5 times of:
  All C(H,H,H) groups
2.a Ternary CH refined with riding coordinates:
 C00A(H00A)
2.b Secondary CH2 refined with riding coordinates:
 C00F(H00F,H00G)
2.c Aromatic/amide H refined with riding coordinates:
 C00B(H00B), C00C(H00C), C00D(H00D), C00E(H00E), C00G(H00H), C00H(H00I),
 C00I(H00J), C00J(H00K), C00K(H00L), C00L(H00M), C00O(H00O), C00P(H00P),
 C00Q(H00Q), C00R(H00R)
2.d Idealised Me refined as rotating group:
 C00S(H00N,H00S,H00T)
;
_olex2_submission_special_instructions 'No special instructions were received'

loop_
_space_group_symop_operation_xyz
'x, y, z'
'-x, -y, -z'

loop_
_atom_site_label
_atom_site_type_symbol
_atom_site_fract_x
_atom_site_fract_y
_atom_site_fract_z
_atom_site_U_iso_or_equiv
_atom_site_adp_type
_atom_site_occupancy
_atom_site_site_symmetry_order
_atom_site_calc_flag
_atom_site_refinement_flags_posn
_atom_site_refinement_flags_adp
_atom_site_refinement_flags_occupancy
_atom_site_disorder_assembly
_atom_site_disorder_group
F001 F 0.91695(18) 0.92108(16) 0.59917(13) 0.1027(5) Uani 1 1 d . . . . .
N002 N 0.57346(15) 0.77453(14) 0.58233(12) 0.0506(4) Uani 1 1 d . . . . .
F003 F 0.71279(18) 0.89049(17) 0.70224(11) 0.1074(5) Uani 1 1 d . . . . .
F004 F 0.9249(2) 0.70815(15) 0.66377(16) 0.1205(6) Uani 1 1 d . . . . .
O005 O 0.7630(2) 0.6935(2) 0.02409(13) 0.0966(5) Uani 1 1 d . . . . .
C006 C 0.53155(18) 0.67950(16) 0.66043(13) 0.0438(4) Uani 1 1 d . . . . .
C007 C 0.62671(18) 0.51755(16) 0.68027(14) 0.0450(4) Uani 1 1 d . . . . .
C008 C 0.37342(18) 0.73423(16) 0.73991(13) 0.0449(4) Uani 1 1 d . . . . .
C009 C 0.73206(19) 0.72336(16) 0.37981(14) 0.0478(4) Uani 1 1 d . . . . .
C00A C 0.73144(18) 0.73152(17) 0.50784(14) 0.0490(4) Uani 1 1 d . . . . .
H00A H 0.800729 0.636166 0.546364 0.059 Uiso 1 1 calc R . . . .
C00B C 0.67366(19) 0.43893(17) 0.58779(16) 0.0524(4) Uani 1 1 d . . . . .
H00B H 0.648561 0.487246 0.511561 0.063 Uiso 1 1 calc R . . . .
C00C C 0.3110(2) 0.87152(18) 0.77031(15) 0.0545(4) Uani 1 1 d . . . . .
H00C H 0.368567 0.928438 0.742521 0.065 Uiso 1 1 calc R . . . .
C00D C 0.2855(2) 0.65074(19) 0.78368(15) 0.0577(5) Uani 1 1 d . . . . .
H00D H 0.326527 0.557950 0.765151 0.069 Uiso 1 1 calc R . . . .
C00E C 0.6659(2) 0.44320(19) 0.79263(16) 0.0588(5) Uani 1 1 d . . . . .
H00E H 0.633571 0.493710 0.856281 0.071 Uiso 1 1 calc R . . . .
C00F C 0.7926(2) 0.84566(18) 0.50203(15) 0.0557(4) Uani 1 1 d . . . . .
H00F H 0.883923 0.832945 0.437491 0.067 Uiso 1 1 calc R . . . .
H00G H 0.712198 0.941828 0.480506 0.067 Uiso 1 1 calc R . . . .
C00G C 0.5979(2) 0.7828(2) 0.33123(16) 0.0591(5) Uani 1 1 d . . . . .
H00H H 0.501256 0.828585 0.379018 0.071 Uiso 1 1 calc R . . . .
C00H C 0.8746(2) 0.6547(2) 0.30556(17) 0.0624(5) Uani 1 1 d . . . . .
H00I H 0.967339 0.612708 0.336127 0.075 Uiso 1 1 calc R . . . .
C00I C 0.0771(2) 0.8406(2) 0.88333(17) 0.0701(6) Uani 1 1 d . . . . .
H00J H -0.022359 0.876800 0.930889 0.084 Uiso 1 1 calc R . . . .
C00J C 0.1635(2) 0.9238(2) 0.84179(17) 0.0675(5) Uani 1 1 d . . . . .
H00K H 0.122353 1.015824 0.861952 0.081 Uiso 1 1 calc R . . . .
C00K C 0.1375(2) 0.7047(2) 0.85465(17) 0.0679(5) Uani 1 1 d . . . . .
H00L H 0.079082 0.648506 0.882823 0.081 Uiso 1 1 calc R . . . .
C00L C 0.7578(2) 0.2888(2) 0.6080(2) 0.0649(5) Uani 1 1 d . . . . .
H00M H 0.787097 0.236902 0.545726 0.078 Uiso 1 1 calc R . . . .
C00M C 0.8368(2) 0.8401(2) 0.61618(18) 0.0658(5) Uani 1 1 d . . . . .
C00N C 0.7447(3) 0.7081(2) 0.14140(16) 0.0661(5) Uani 1 1 d . . . . .
C00O C 0.6026(2) 0.7763(2) 0.21283(17) 0.0675(5) Uani 1 1 d . . . . .
H00O H 0.510168 0.817736 0.181970 0.081 Uiso 1 1 calc R . . . .
C00P C 0.7975(2) 0.2171(2) 0.7187(2) 0.0718(6) Uani 1 1 d . . . . .
H00P H 0.854481 0.116613 0.731659 0.086 Uiso 1 1 calc R . . . .
C00Q C 0.7537(2) 0.2927(2) 0.8110(2) 0.0717(6) Uani 1 1 d . . . . .
H00Q H 0.782618 0.243702 0.886009 0.086 Uiso 1 1 calc R . . . .
C00R C 0.8807(3) 0.6479(2) 0.18823(18) 0.0726(6) Uani 1 1 d . . . . .
H00R H 0.977197 0.602350 0.140096 0.087 Uiso 1 1 calc R . . . .
C00S C 0.6261(4) 0.7431(4) -0.0244(2) 0.1168(10) Uani 1 1 d . . . . .
H00N H 0.654794 0.720169 -0.104334 0.175 Uiso 1 1 calc GR . . . .
H00S H 0.570572 0.846651 -0.028678 0.175 Uiso 1 1 calc GR . . . .
H00T H 0.559661 0.696080 0.026986 0.175 Uiso 1 1 calc GR . . . .

loop_
_atom_site_aniso_label
_atom_site_aniso_U_11
_atom_site_aniso_U_22
_atom_site_aniso_U_33
_atom_site_aniso_U_23
_atom_site_aniso_U_13
_atom_site_aniso_U_12
F001 0.1343(12) 0.1155(11) 0.0975(10) -0.0345(8) -0.0082(9) -0.0827(10)
N002 0.0486(8) 0.0439(7) 0.0480(8) -0.0054(6) 0.0040(6) -0.0183(6)
F003 0.1109(11) 0.1420(13) 0.0627(8) -0.0354(8) 0.0088(7) -0.0503(10)
F004 0.1561(14) 0.0716(9) 0.1473(13) -0.0045(8) -0.0989(12) -0.0252(9)
O005 0.1157(13) 0.1426(15) 0.0577(9) -0.0329(9) 0.0132(9) -0.0828(12)
C006 0.0454(9) 0.0413(8) 0.0414(8) -0.0078(6) -0.0018(7) -0.0182(7)
C007 0.0412(8) 0.0414(8) 0.0490(9) -0.0050(7) -0.0023(7) -0.0190(7)
C008 0.0477(9) 0.0431(8) 0.0370(8) -0.0033(6) -0.0039(7) -0.0168(7)
C009 0.0475(9) 0.0405(8) 0.0497(9) -0.0069(7) 0.0033(7) -0.0208(7)
C00A 0.0449(9) 0.0420(8) 0.0497(9) -0.0041(7) 0.0023(7) -0.0177(7)
C00B 0.0499(9) 0.0482(9) 0.0567(10) -0.0110(7) -0.0022(8) -0.0214(8)
C00C 0.0609(11) 0.0471(9) 0.0470(9) -0.0061(7) -0.0027(8) -0.0203(8)
C00D 0.0570(10) 0.0566(10) 0.0562(10) -0.0129(8) 0.0042(8) -0.0270(9)
C00E 0.0654(11) 0.0542(10) 0.0568(10) -0.0033(8) -0.0128(9) -0.0274(9)
C00F 0.0608(11) 0.0523(9) 0.0505(10) -0.0079(7) 0.0034(8) -0.0286(9)
C00G 0.0507(10) 0.0626(11) 0.0570(11) -0.0138(8) 0.0042(8) -0.0236(9)
C00H 0.0495(10) 0.0664(11) 0.0636(11) -0.0174(9) 0.0042(8) -0.0223(9)
C00I 0.0511(11) 0.0827(14) 0.0526(11) -0.0150(10) 0.0064(8) -0.0146(10)
C00J 0.0689(12) 0.0560(11) 0.0558(11) -0.0167(9) -0.0012(9) -0.0091(10)
C00K 0.0570(11) 0.0831(14) 0.0607(11) -0.0124(10) 0.0063(9) -0.0361(11)
C00L 0.0552(11) 0.0517(10) 0.0876(14) -0.0240(10) 0.0001(10) -0.0227(9)
C00M 0.0750(13) 0.0569(11) 0.0641(12) -0.0116(9) -0.0046(10) -0.0297(10)
C00N 0.0826(14) 0.0802(13) 0.0498(10) -0.0157(9) 0.0093(10) -0.0552(12)
C00O 0.0646(12) 0.0813(13) 0.0600(12) -0.0096(10) -0.0077(9) -0.0363(11)
C00P 0.0566(12) 0.0444(10) 0.1060(17) -0.0059(11) -0.0177(11) -0.0161(9)
C00Q 0.0676(13) 0.0603(12) 0.0812(14) 0.0141(10) -0.0300(11) -0.0267(10)
C00R 0.0651(13) 0.0848(14) 0.0662(12) -0.0311(11) 0.0190(10) -0.0369(11)
C00S 0.155(3) 0.177(3) 0.0609(14) -0.0151(16) -0.0126(16) -0.111(3)

loop_
_atom_type_symbol
_atom_type_description
_atom_type_scat_dispersion_real
_atom_type_scat_dispersion_imag
_atom_type_scat_source
C C 0.0033 0.0016 'International Tables Vol C Tables 4.2.6.8 and 6.1.1.4'
H H 0.0000 0.0000 'International Tables Vol C Tables 4.2.6.8 and 6.1.1.4'
N N 0.0061 0.0033 'International Tables Vol C Tables 4.2.6.8 and 6.1.1.4'
O O 0.0106 0.0060 'International Tables Vol C Tables 4.2.6.8 and 6.1.1.4'
F F 0.0171 0.0103 'International Tables Vol C Tables 4.2.6.8 and 6.1.1.4'

loop_
_geom_angle_atom_site_label_1
_geom_angle_atom_site_label_2
_geom_angle_atom_site_label_3
_geom_angle
_geom_angle_site_symmetry_1
_geom_angle_site_symmetry_3
_geom_angle_publ_flag
C006 N002 C00A 120.68(13) . . ?
C00N O005 C00S 117.84(19) . . ?
N002 C006 C007 126.10(13) . . ?
N002 C006 C008 117.18(13) . . ?
C008 C006 C007 116.72(12) . . ?
C00B C007 C006 121.01(14) . . ?
C00E C007 C006 120.40(15) . . ?
C00E C007 C00B 118.57(15) . . ?
C00C C008 C006 119.93(14) . . ?
C00C C008 C00D 118.75(15) . . ?
C00D C008 C006 121.31(14) . . ?
C00G C009 C00A 123.18(14) . . ?
C00G C009 C00H 117.38(16) . . ?
C00H C009 C00A 119.43(16) . . ?
N002 C00A C009 112.27(14) . . ?
N002 C00A C00F 107.79(13) . . ?
C009 C00A C00F 109.13(12) . . ?
C007 C00B C00L 120.60(17) . . ?
C00J C00C C008 120.17(17) . . ?
C00K C00D C008 120.56(17) . . ?
C007 C00E C00Q 120.30(18) . . ?
C00M C00F C00A 115.16(14) . . ?
C009 C00G C00O 121.85(17) . . ?
C00R C00H C009 121.28(18) . . ?
C00K C00I C00J 120.05(17) . . ?
C00I C00J C00C 120.44(18) . . ?
C00I C00K C00D 120.02(18) . . ?
C00P C00L C00B 120.20(19) . . ?
F001 C00M C00F 112.24(15) . . ?
F003 C00M F001 105.35(16) . . ?
F003 C00M C00F 112.91(18) . . ?
F004 C00M F001 106.35(18) . . ?
F004 C00M F003 106.39(17) . . ?
F004 C00M C00F 113.02(16) . . ?
O005 C00N C00O 124.6(2) . . ?
O005 C00N C00R 115.87(18) . . ?
C00O C00N C00R 119.49(18) . . ?
C00N C00O C00G 119.65(19) . . ?
C00L C00P C00Q 120.19(18) . . ?
C00P C00Q C00E 120.11(19) . . ?
C00H C00R C00N 120.35(18) . . ?

loop_
_geom_bond_atom_site_label_1
_geom_bond_atom_site_label_2
_geom_bond_distance
_geom_bond_site_symmetry_2
_geom_bond_publ_flag
F001 C00M 1.335(2) . ?
N002 C006 1.2795(18) . ?
N002 C00A 1.4650(19) . ?
F003 C00M 1.330(2) . ?
F004 C00M 1.309(2) . ?
O005 C00N 1.371(2) . ?
O005 C00S 1.411(3) . ?
C006 C007 1.502(2) . ?
C006 C008 1.495(2) . ?
C007 C00B 1.387(2) . ?
C007 C00E 1.382(2) . ?
C008 C00C 1.388(2) . ?
C008 C00D 1.391(2) . ?
C009 C00A 1.517(2) . ?
C009 C00G 1.375(2) . ?
C009 C00H 1.395(2) . ?
C00A C00F 1.537(2) . ?
C00B C00L 1.388(2) . ?
C00C C00J 1.383(2) . ?
C00D C00K 1.385(2) . ?
C00E C00Q 1.395(3) . ?
C00F C00M 1.489(3) . ?
C00G C00O 1.388(3) . ?
C00H C00R 1.373(3) . ?
C00I C00J 1.377(3) . ?
C00I C00K 1.370(3) . ?
C00L C00P 1.363(3) . ?
C00N C00O 1.375(3) . ?
C00N C00R 1.378(3) . ?
C00P C00Q 1.369(3) . ?
